data_1548204
loop_
_publ_author_name
'Samantha K. Cary'
'Monica Vasiliu'
'Ryan E. Baumbach'
'Jared T. Stritzinger'
'Thomas D. Green'
'Kariem Diefenbach'
'Justin N. Cross'
'Kenneth L. Knappenberger'
'Guokui Liu'
'Mark A. Silver'
'A. Eugene DePrince'
'Matthew J. Polinski'
'Shelley M. Van Cleve'
'Jane H. House'
'Naoki Kikugawa'
'Andrew Gallagher'
'Alexandra A. Arico'
'David A. Dixon'
'Thomas E. Albrecht-Schmitt'

_publ_section_title
;
 Emergence of californium as the second transitional element in the
 actinide series
;
_journal_name_full 'Nature Communications'
_journal_page_first 6827
_journal_paper_doi 10.1038/ncomms7827
_journal_volume 6
_journal_year 2015
_chemical_formula_moiety Cm(C7H4NO4)3-1.15(H2O)
_chemical_formula_sum 'C21 H12 Cm N3 O13.3'
_chemical_formula_weight 767.13
_chemical_melting_point ?
_chemical_name_common 'Curium(III) 2,6-Pyridinedicarboxylic acid'
_space_group_crystal_system triclinic
_space_group_IT_number 2
_space_group_name_Hall '-P 1'
_space_group_name_H-M_alt 'P -1'
_symmetry_space_group_name_Hall '-P 1'
_symmetry_space_group_name_H-M 'P -1'
_atom_sites_solution_hydrogens geom
_cell_angle_alpha 90.9375(17)
_cell_angle_beta 95.3161(17)
_cell_angle_gamma 103.1110(17)
_cell_formula_units_Z 4
_cell_length_a 11.8146(10)
_cell_length_b 13.3852(12)
_cell_length_c 15.1717(13)
_cell_measurement_reflns_used 35899
_cell_measurement_temperature 100(2)
_cell_measurement_theta_max 27.630
_cell_measurement_theta_min 2.123
_cell_volume 2324.9(3)
_computing_cell_refinement 'smart saint'
_computing_data_collection smart
_computing_data_reduction SAINT
_computing_molecular_graphics 'SHELXP-2013 (Sheldrick, 2013)'
_computing_publication_material 'SHELXCIF-97 (Sheldrick, 1997)'
_computing_structure_refinement 'SHELXL-2013 (Sheldrick, 2013)'
_computing_structure_solution 'SHELXS-2013 (Sheldrick, 2013)'
_diffrn_ambient_temperature 100(2)
_diffrn_detector_area_resol_mean 0
_diffrn_measured_fraction_theta_full 0.999
_diffrn_measured_fraction_theta_max 0.996
_diffrn_measurement_device_type 'BRUKER apex II'
_diffrn_measurement_method '0.5 wide w/ exposures'
_diffrn_radiation_type MoK\a
_diffrn_radiation_wavelength 0.71073
_diffrn_reflns_av_R_equivalents 0.0487
_diffrn_reflns_av_unetI/netI 0.0502
_diffrn_reflns_Laue_measured_fraction_full 0.999
_diffrn_reflns_Laue_measured_fraction_max 0.996
_diffrn_reflns_limit_h_max 15
_diffrn_reflns_limit_h_min -15
_diffrn_reflns_limit_k_max 17
_diffrn_reflns_limit_k_min -17
_diffrn_reflns_limit_l_max 19
_diffrn_reflns_limit_l_min -19
_diffrn_reflns_number 35899
_diffrn_reflns_point_group_measured_fraction_full 0.999
_diffrn_reflns_point_group_measured_fraction_max 0.996
_diffrn_reflns_theta_full 25.242
_diffrn_reflns_theta_max 27.630
_diffrn_reflns_theta_min 2.123
_diffrn_source 'Imus microfocused'
_exptl_absorpt_coefficient_mu 3.585
_exptl_absorpt_correction_T_max 0.428
_exptl_absorpt_correction_T_min 0.236
_exptl_absorpt_correction_type multi-scan
_exptl_absorpt_process_details SHELTXPREP
_exptl_crystal_colour colorless
_exptl_crystal_density_diffrn 2.192
_exptl_crystal_density_meas ?
_exptl_crystal_density_method 'not measured'
_exptl_crystal_description rod
_exptl_crystal_F_000 1445
_exptl_crystal_size_max 0.05
_exptl_crystal_size_mid 0.03
_exptl_crystal_size_min 0.01
_refine_diff_density_max 1.778
_refine_diff_density_min -0.992
_refine_diff_density_rms 0.180
_refine_ls_extinction_coef .
_refine_ls_extinction_method none
_refine_ls_goodness_of_fit_ref 1.018
_refine_ls_hydrogen_treatment constr
_refine_ls_matrix_type full
_refine_ls_number_parameters 689
_refine_ls_number_reflns 10781
_refine_ls_number_restraints 0
_refine_ls_restrained_S_all 1.018
_refine_ls_R_factor_all 0.0497
_refine_ls_R_factor_gt 0.0306
_refine_ls_shift/su_max 0.002
_refine_ls_shift/su_mean 0.000
_refine_ls_structure_factor_coef Fsqd
_refine_ls_weighting_details 'w=1/[\s^2^(Fo^2^)+(0.0250P)^2^+3.7737P] where P=(Fo^2^+2Fc^2^)/3'
_refine_ls_weighting_scheme calc
_refine_ls_wR_factor_gt 0.0592
_refine_ls_wR_factor_ref 0.0645
_reflns_Friedel_coverage 0.000
_reflns_Friedel_fraction_full .
_reflns_Friedel_fraction_max .
_reflns_number_gt 8486
_reflns_number_total 10781
_reflns_threshold_expression 'I > 2\s(I)'
_cod_data_source_file ncomms7827-s3.cif
_cod_data_source_block test-2
_cod_depositor_comments
;
The following automatic conversions were performed:

'_chemical_melting_point' value 'not measured' was changed to '?' -
the value is undefined or not given.

'_exptl_crystal_density_meas' value 'N/A' was changed to '?' - the
value is perceived as not measured.

Automatic conversion script
Id: cif_fix_values 5376 2017-05-30 11:51:03Z andrius 

2019-07-03
Z value and formula fixed to values more according to usual
chemical conventions.                 miguel
;
_cod_original_formula_weight 1534.27
_cod_original_formula_moiety Cm2(C7H4NO4)6-2.3(H2O)
_cod_original_formula_units_Z 2
_cod_original_formula_sum 'C42 H24 Cm2 N6 O26.60'
_cod_database_code 1548204
_shelx_space_group_comment
;
The symmetry employed for this shelxl refinement is uniquely defined
by the following loop, which should always be used as a source of
symmetry information in preference to the above space-group names.
They are only intended as comments.
;
_shelx_estimated_absorpt_t_min 0.25
_shelx_estimated_absorpt_t_max 0.45
_shelxl_version_number 2013-4

loop_
_space_group_symop_operation_xyz
'x, y, z'
'-x, -y, -z'

loop_
_atom_site_label
_atom_site_type_symbol
_atom_site_fract_x
_atom_site_fract_y
_atom_site_fract_z
_atom_site_U_iso_or_equiv
_atom_site_adp_type
_atom_site_occupancy
_atom_site_site_symmetry_order
_atom_site_calc_flag
_atom_site_refinement_flags_posn
_atom_site_refinement_flags_adp
_atom_site_refinement_flags_occupancy
_atom_site_disorder_assembly
_atom_site_disorder_group
Cm1 Cm 0.74191(2) 0.70714(2) 0.74118(2) 0.01006(5) Uani 1 1 d . . . . .
Cm2 Cm 0.76587(2) 0.20423(2) 0.69519(2) 0.01036(5) Uani 1 1 d . . . . .
O1 O 0.8718(3) 0.5973(3) 0.6937(2) 0.0182(8) Uani 1 1 d . . . . .
O2 O 0.6396(3) 0.8101(3) 0.6466(2) 0.0161(8) Uani 1 1 d . . . . .
O3 O 0.6132(3) 0.5593(3) 0.6683(2) 0.0155(7) Uani 1 1 d . . . . .
O4 O 0.6980(3) 0.8227(2) 0.8581(2) 0.0121(7) Uani 1 1 d . . . . .
O5 O 0.7231(3) 0.5760(3) 0.8558(2) 0.0157(7) Uani 1 1 d . . . . .
O6 O 0.9073(3) 0.8540(3) 0.7345(2) 0.0161(8) Uani 1 1 d . . . . .
O7 O 0.9090(3) 0.4976(3) 0.5846(3) 0.0276(9) Uani 1 1 d . . . . .
H7A H 0.9120 0.4563 0.6253 0.041 Uiso 1 1 calc R U . . .
O8 O 0.5739(3) 0.8542(3) 0.5129(2) 0.0171(8) Uani 1 1 d . . . . .
O9 O 0.4414(3) 0.4462(3) 0.6470(2) 0.0176(8) Uani 1 1 d . . . . .
O10 O 0.5723(3) 0.8813(3) 0.9328(2) 0.0250(9) Uani 1 1 d . . . . .
H10A H 0.5018 0.8634 0.9423 0.038 Uiso 1 1 calc R U . . .
O11 O 0.7987(3) 0.4884(3) 0.9603(2) 0.0145(7) Uani 1 1 d . . . . .
O12 O 1.0858(3) 0.9460(3) 0.7831(2) 0.0182(8) Uani 1 1 d . . . . .
H12A H 1.0774 0.9765 0.7359 0.027 Uiso 1 1 calc R U . . .
O13 O 0.6393(3) 0.3180(3) 0.6417(2) 0.0166(8) Uani 1 1 d . . . . .
O14 O 0.9035(3) 0.1360(3) 0.6102(2) 0.0168(8) Uani 1 1 d . . . . .
O15 O 0.6288(3) 0.0608(3) 0.6181(2) 0.0161(8) Uani 1 1 d . . . . .
O16 O 0.7368(3) 0.2986(2) 0.8286(2) 0.0128(7) Uani 1 1 d . . . . .
O17 O 0.7713(3) 0.0541(2) 0.7910(2) 0.0152(8) Uani 1 1 d . . . . .
O18 O 0.9247(3) 0.3613(2) 0.6944(2) 0.0141(7) Uani 1 1 d . . . . .
O19 O 0.5461(3) 0.3849(3) 0.5302(2) 0.0185(8) Uani 1 1 d . . . . .
H19A H 0.5120 0.4049 0.5710 0.028 Uiso 1 1 calc R U . . .
O20 O 0.9665(4) 0.1033(3) 0.4806(2) 0.0279(10) Uani 1 1 d . . . . .
O21 O 0.4612(3) -0.0582(3) 0.6036(2) 0.0170(8) Uani 1 1 d . . . . .
O22 O 0.6205(3) 0.3503(2) 0.9180(2) 0.0141(7) Uani 1 1 d . . . . .
H22A H 0.6809 0.3967 0.9319 0.021 Uiso 1 1 calc R U . . .
O23 O 0.8557(3) -0.0229(2) 0.9003(2) 0.0146(7) Uani 1 1 d . . . . .
H23 H 0.7972 -0.0713 0.8870 0.022 Uiso 1 1 calc R U . . .
O24 O 1.0933(3) 0.4634(3) 0.7502(3) 0.0240(9) Uani 1 1 d . . . . .
O1W O 1.0688(3) 1.0405(3) 0.6465(2) 0.0189(8) Uani 1 1 d . . . . .
O2W O 0.6388(3) 1.0966(3) 0.9886(3) 0.0280(9) Uani 1 1 d . . . . .
O3W O 0.4013(6) 0.3880(5) 0.9778(4) 0.0290(16) Uiso 0.6 1 d . . P . .
N1 N 0.7659(4) 0.2483(3) 0.5334(3) 0.0141(9) Uani 1 1 d . . . . .
N2 N 0.7731(3) 0.7040(3) 0.5782(3) 0.0127(9) Uani 1 1 d . . . . .
N3 N 0.5671(3) 0.1520(3) 0.7530(3) 0.0119(8) Uani 1 1 d . . . . .
N4 N 0.5378(3) 0.6659(3) 0.7879(3) 0.0106(8) Uani 1 1 d . . . . .
N5 N 0.9494(3) 0.2160(3) 0.8048(2) 0.0112(8) Uani 1 1 d . . . . .
N6 N 0.9163(3) 0.7190(3) 0.8585(3) 0.0109(8) Uani 1 1 d . . . . .
C1 C 0.6237(4) 0.3399(4) 0.5635(3) 0.0151(11) Uani 1 1 d . . . . .
C2 C 0.7009(5) 0.3109(4) 0.4994(3) 0.0196(12) Uani 1 1 d . . . . .
C3 C 0.7134(6) 0.3495(5) 0.4155(4) 0.0373(17) Uani 1 1 d . . . . .
H3 H 0.6675 0.3949 0.3928 0.045 Uiso 1 1 calc R U . . .
C4 C 0.7937(6) 0.3210(6) 0.3655(4) 0.047(2) Uani 1 1 d . . . . .
H4 H 0.8071 0.3499 0.3096 0.057 Uiso 1 1 calc R U . . .
C5 C 0.8545(6) 0.2499(5) 0.3976(4) 0.0342(16) Uani 1 1 d . . . . .
H5 H 0.9054 0.2250 0.3624 0.041 Uiso 1 1 calc R U . . .
C6 C 0.8390(5) 0.2160(4) 0.4828(3) 0.0199(12) Uani 1 1 d . . . . .
C7 C 0.9080(5) 0.1453(4) 0.5260(3) 0.0183(11) Uani 1 1 d . . . . .
C8 C 0.8759(5) 0.5778(4) 0.6148(4) 0.0225(12) Uani 1 1 d . . . . .
C9 C 0.8351(5) 0.6426(4) 0.5452(3) 0.0172(11) Uani 1 1 d . . . . .
C10 C 0.8528(5) 0.6372(4) 0.4564(3) 0.0197(12) Uani 1 1 d . . . . .
H10 H 0.8971 0.5924 0.4352 0.024 Uiso 1 1 calc R U . . .
C11 C 0.8042(5) 0.6987(4) 0.4000(3) 0.0195(12) Uani 1 1 d . . . . .
H11 H 0.8180 0.6997 0.3393 0.023 Uiso 1 1 calc R U . . .
C12 C 0.7348(4) 0.7594(4) 0.4321(3) 0.0169(11) Uani 1 1 d . . . . .
H12 H 0.6980 0.8004 0.3936 0.020 Uiso 1 1 calc R U . . .
C13 C 0.7209(4) 0.7583(4) 0.5216(3) 0.0132(10) Uani 1 1 d . . . . .
C14 C 0.6402(4) 0.8131(4) 0.5643(3) 0.0147(11) Uani 1 1 d . . . . .
C15 C 0.5295(4) 0.0226(4) 0.6393(3) 0.0140(11) Uani 1 1 d . . . . .
C16 C 0.4864(4) 0.0741(4) 0.7143(3) 0.0152(11) Uani 1 1 d . . . . .
C17 C 0.3752(4) 0.0443(4) 0.7420(4) 0.0204(12) Uani 1 1 d . . . . .
H17 H 0.3198 -0.0130 0.7145 0.024 Uiso 1 1 calc R U . . .
C18 C 0.3476(5) 0.1009(5) 0.8112(4) 0.0277(14) Uani 1 1 d . . . . .
H18 H 0.2724 0.0827 0.8317 0.033 Uiso 1 1 calc R U . . .
C19 C 0.4297(4) 0.1833(4) 0.8499(3) 0.0196(12) Uani 1 1 d . . . . .
H19 H 0.4116 0.2234 0.8965 0.024 Uiso 1 1 calc R U . . .
C20 C 0.5392(4) 0.2067(4) 0.8197(3) 0.0128(10) Uani 1 1 d . . . . .
C21 C 0.6403(4) 0.2906(4) 0.8571(3) 0.0133(10) Uani 1 1 d . . . . .
C22 C 0.5109(4) 0.5238(4) 0.6853(3) 0.0136(10) Uani 1 1 d . . . . .
C23 C 0.4636(4) 0.5797(4) 0.7569(3) 0.0119(10) Uani 1 1 d . . . . .
C24 C 0.3546(4) 0.5461(4) 0.7850(3) 0.0164(11) Uani 1 1 d . . . . .
H24 H 0.3046 0.4833 0.7621 0.020 Uiso 1 1 calc R U . . .
C25 C 0.3194(4) 0.6063(4) 0.8475(3) 0.0173(11) Uani 1 1 d . . . . .
H25 H 0.2445 0.5851 0.8682 0.021 Uiso 1 1 calc R U . . .
C26 C 0.3942(4) 0.6977(4) 0.8797(3) 0.0160(11) Uani 1 1 d . . . . .
H26 H 0.3713 0.7407 0.9217 0.019 Uiso 1 1 calc R U . . .
C27 C 0.5041(4) 0.7245(4) 0.8485(3) 0.0126(10) Uani 1 1 d . . . . .
C28 C 0.5956(4) 0.8177(4) 0.8835(3) 0.0141(10) Uani 1 1 d . . . . .
C29 C 0.8522(4) 0.0512(4) 0.8474(3) 0.0124(10) Uani 1 1 d . . . . .
C30 C 0.9593(4) 0.1386(4) 0.8578(3) 0.0110(10) Uani 1 1 d . . . . .
C31 C 1.0565(4) 0.1397(4) 0.9154(3) 0.0148(11) Uani 1 1 d . . . . .
H31 H 1.0606 0.0832 0.9517 0.018 Uiso 1 1 calc R U . . .
C32 C 1.1491(4) 0.2261(4) 0.9192(3) 0.0167(11) Uani 1 1 d . . . . .
H32 H 1.2182 0.2293 0.9576 0.020 Uiso 1 1 calc R U . . .
C33 C 1.1382(4) 0.3071(4) 0.8656(3) 0.0132(10) Uani 1 1 d . . . . .
H33 H 1.1992 0.3673 0.8677 0.016 Uiso 1 1 calc R U . . .
C34 C 1.0370(4) 0.2990(4) 0.8090(3) 0.0113(10) Uani 1 1 d . . . . .
C35 C 1.0188(4) 0.3834(4) 0.7475(3) 0.0145(11) Uani 1 1 d . . . . .
C36 C 0.8040(4) 0.5643(4) 0.9093(3) 0.0124(10) Uani 1 1 d . . . . .
C37 C 0.9174(4) 0.6440(4) 0.9147(3) 0.0107(10) Uani 1 1 d . . . . .
C38 C 1.0154(4) 0.6430(4) 0.9737(3) 0.0152(11) Uani 1 1 d . . . . .
H38 H 1.0151 0.5885 1.0131 0.018 Uiso 1 1 calc R U . . .
C39 C 1.1117(4) 0.7221(4) 0.9732(3) 0.0133(10) Uani 1 1 d . . . . .
H39 H 1.1788 0.7237 1.0134 0.016 Uiso 1 1 calc R U . . .
C40 C 1.1114(4) 0.8004(4) 0.9139(3) 0.0158(11) Uani 1 1 d . . . . .
H40 H 1.1774 0.8559 0.9125 0.019 Uiso 1 1 calc R U . . .
C41 C 1.0104(4) 0.7941(4) 0.8567(3) 0.0107(10) Uani 1 1 d . . . . .
C42 C 0.9996(4) 0.8703(4) 0.7864(3) 0.0124(10) Uani 1 1 d . . . . .

loop_
_atom_site_aniso_label
_atom_site_aniso_U_11
_atom_site_aniso_U_22
_atom_site_aniso_U_33
_atom_site_aniso_U_23
_atom_site_aniso_U_13
_atom_site_aniso_U_12
Cm1 0.00989(9) 0.00945(9) 0.01046(9) 0.00111(7) 0.00060(7) 0.00155(7)
Cm2 0.01133(9) 0.01029(9) 0.00984(9) 0.00150(7) 0.00120(7) 0.00313(7)
O1 0.024(2) 0.020(2) 0.0141(18) 0.0042(15) 0.0035(15) 0.0105(17)
O2 0.0202(19) 0.0165(19) 0.0137(18) 0.0011(15) -0.0017(15) 0.0101(16)
O3 0.0133(18) 0.0148(19) 0.0184(18) -0.0028(15) 0.0042(15) 0.0027(15)
O4 0.0092(16) 0.0108(17) 0.0159(17) 0.0027(14) 0.0042(14) 0.0002(14)
O5 0.0119(17) 0.0145(18) 0.0187(18) 0.0075(15) -0.0011(14) -0.0009(14)
O6 0.0169(19) 0.0131(18) 0.0169(18) 0.0058(15) -0.0023(15) 0.0018(15)
O7 0.036(2) 0.025(2) 0.026(2) 0.0085(18) 0.0077(18) 0.0145(19)
O8 0.0215(19) 0.0165(19) 0.0151(18) 0.0012(15) -0.0035(15) 0.0103(16)
O9 0.0120(18) 0.0140(19) 0.025(2) -0.0080(16) -0.0002(15) 0.0006(15)
O10 0.019(2) 0.022(2) 0.031(2) -0.0113(18) 0.0104(17) -0.0049(17)
O11 0.0191(18) 0.0110(18) 0.0119(17) 0.0035(14) -0.0012(14) 0.0011(15)
O12 0.0201(19) 0.0151(19) 0.0168(19) 0.0075(15) -0.0003(15) -0.0006(16)
O13 0.0185(19) 0.022(2) 0.0112(17) 0.0013(15) 0.0002(15) 0.0096(16)
O14 0.0222(19) 0.021(2) 0.0113(17) 0.0034(15) 0.0041(15) 0.0122(16)
O15 0.0178(19) 0.0151(19) 0.0155(18) -0.0001(15) 0.0023(15) 0.0037(15)
O16 0.0104(17) 0.0138(18) 0.0132(17) -0.0007(14) 0.0005(14) 0.0013(14)
O17 0.0141(18) 0.0119(18) 0.0192(19) 0.0048(15) -0.0009(15) 0.0026(15)
O18 0.0165(18) 0.0107(18) 0.0156(18) 0.0031(14) 0.0024(15) 0.0037(15)
O19 0.0184(19) 0.022(2) 0.0185(19) -0.0034(16) -0.0015(15) 0.0129(16)
O20 0.042(3) 0.033(2) 0.018(2) 0.0028(18) 0.0095(18) 0.026(2)
O21 0.0143(18) 0.0160(19) 0.0191(19) -0.0045(16) -0.0024(15) 0.0024(15)
O22 0.0122(17) 0.0101(17) 0.0166(18) -0.0039(14) 0.0026(14) -0.0046(14)
O23 0.0171(18) 0.0075(17) 0.0166(18) 0.0030(14) -0.0010(15) -0.0018(14)
O24 0.019(2) 0.013(2) 0.037(2) 0.0108(17) 0.0023(17) -0.0043(16)
O1W 0.0192(19) 0.021(2) 0.0190(19) 0.0096(16) 0.0068(15) 0.0083(16)
O2W 0.0137(19) 0.025(2) 0.041(2) -0.0105(19) 0.0016(18) -0.0046(17)
N1 0.018(2) 0.014(2) 0.010(2) -0.0017(17) -0.0037(17) 0.0061(18)
N2 0.014(2) 0.006(2) 0.018(2) -0.0003(17) 0.0027(17) 0.0013(17)
N3 0.014(2) 0.010(2) 0.013(2) 0.0014(17) 0.0032(17) 0.0047(17)
N4 0.013(2) 0.008(2) 0.0102(19) 0.0024(16) 0.0023(16) 0.0000(17)
N5 0.012(2) 0.014(2) 0.0080(19) 0.0006(17) 0.0023(16) 0.0022(17)
N6 0.010(2) 0.009(2) 0.013(2) -0.0011(17) 0.0032(16) 0.0001(17)
C1 0.015(3) 0.013(3) 0.016(3) -0.006(2) -0.006(2) 0.004(2)
C2 0.024(3) 0.023(3) 0.014(3) 0.003(2) -0.002(2) 0.013(2)
C3 0.045(4) 0.062(5) 0.019(3) 0.012(3) 0.006(3) 0.040(4)
C4 0.062(5) 0.079(6) 0.018(3) 0.021(3) 0.017(3) 0.047(4)
C5 0.045(4) 0.054(4) 0.018(3) 0.013(3) 0.014(3) 0.037(4)
C6 0.025(3) 0.027(3) 0.013(3) 0.003(2) 0.003(2) 0.017(3)
C7 0.023(3) 0.017(3) 0.016(3) 0.000(2) 0.002(2) 0.008(2)
C8 0.029(3) 0.024(3) 0.020(3) 0.006(2) 0.010(2) 0.015(3)
C9 0.022(3) 0.013(3) 0.018(3) 0.007(2) 0.007(2) 0.005(2)
C10 0.024(3) 0.020(3) 0.018(3) 0.001(2) 0.008(2) 0.010(2)
C11 0.027(3) 0.018(3) 0.015(3) 0.002(2) 0.010(2) 0.008(2)
C12 0.018(3) 0.013(3) 0.019(3) 0.004(2) 0.002(2) 0.001(2)
C13 0.014(2) 0.011(2) 0.013(2) 0.000(2) 0.001(2) 0.001(2)
C14 0.017(3) 0.013(3) 0.015(3) -0.002(2) 0.001(2) 0.005(2)
C15 0.015(3) 0.012(3) 0.015(2) -0.002(2) -0.005(2) 0.007(2)
C16 0.016(3) 0.017(3) 0.013(2) -0.002(2) -0.003(2) 0.009(2)
C17 0.012(3) 0.020(3) 0.027(3) -0.009(2) 0.001(2) -0.001(2)
C18 0.016(3) 0.028(3) 0.036(3) -0.011(3) 0.009(3) -0.003(3)
C19 0.017(3) 0.023(3) 0.019(3) -0.006(2) 0.007(2) 0.003(2)
C20 0.012(2) 0.014(3) 0.013(2) 0.003(2) 0.002(2) 0.003(2)
C21 0.019(3) 0.015(3) 0.008(2) 0.004(2) 0.002(2) 0.006(2)
C22 0.018(3) 0.010(3) 0.013(2) 0.005(2) -0.002(2) 0.005(2)
C23 0.015(2) 0.011(2) 0.012(2) 0.004(2) 0.003(2) 0.006(2)
C24 0.013(3) 0.015(3) 0.019(3) 0.001(2) 0.001(2) -0.002(2)
C25 0.013(3) 0.020(3) 0.017(3) 0.000(2) 0.005(2) 0.000(2)
C26 0.018(3) 0.017(3) 0.012(2) 0.001(2) 0.005(2) 0.002(2)
C27 0.017(3) 0.011(2) 0.011(2) 0.003(2) 0.004(2) 0.004(2)
C28 0.016(3) 0.011(3) 0.013(2) 0.000(2) 0.001(2) 0.001(2)
C29 0.014(2) 0.011(2) 0.012(2) 0.000(2) -0.001(2) 0.004(2)
C30 0.014(2) 0.011(2) 0.007(2) 0.0003(19) 0.0023(19) 0.003(2)
C31 0.018(3) 0.017(3) 0.011(2) 0.003(2) 0.002(2) 0.006(2)
C32 0.016(3) 0.020(3) 0.014(2) 0.000(2) -0.001(2) 0.005(2)
C33 0.011(2) 0.012(3) 0.013(2) -0.003(2) 0.0009(19) -0.004(2)
C34 0.009(2) 0.013(2) 0.012(2) 0.000(2) 0.0043(19) 0.002(2)
C35 0.015(3) 0.016(3) 0.013(2) -0.001(2) 0.007(2) 0.005(2)
C36 0.015(2) 0.011(2) 0.011(2) 0.000(2) 0.002(2) 0.001(2)
C37 0.010(2) 0.010(2) 0.012(2) 0.0022(19) 0.0018(19) 0.0023(19)
C38 0.020(3) 0.016(3) 0.011(2) 0.003(2) 0.002(2) 0.007(2)
C39 0.010(2) 0.015(3) 0.013(2) -0.002(2) -0.0025(19) 0.002(2)
C40 0.012(2) 0.013(3) 0.021(3) 0.000(2) -0.002(2) 0.002(2)
C41 0.013(2) 0.011(2) 0.010(2) 0.0014(19) 0.0022(19) 0.005(2)
C42 0.012(2) 0.012(3) 0.014(2) -0.002(2) 0.004(2) 0.002(2)

loop_
_atom_type_symbol
_atom_type_description
_atom_type_scat_dispersion_real
_atom_type_scat_dispersion_imag
_atom_type_scat_source
C C 0.0033 0.0016 'International Tables Vol C Tables 4.2.6.8 and 6.1.1.4'
H H 0.0000 0.0000 'International Tables Vol C Tables 4.2.6.8 and 6.1.1.4'
N N 0.0061 0.0033 'International Tables Vol C Tables 4.2.6.8 and 6.1.1.4'
O O 0.0106 0.0060 'International Tables Vol C Tables 4.2.6.8 and 6.1.1.4'
Cm Cm -7.3250 4.6980 'International Tables Vol C Tables 4.2.6.8 and 6.1.1.4'

loop_
_geom_angle_atom_site_label_1
_geom_angle_atom_site_label_2
_geom_angle_atom_site_label_3
_geom_angle
_geom_angle_site_symmetry_1
_geom_angle_site_symmetry_3
O3 Cm1 O2 87.22(12) . .
O3 Cm1 O6 148.31(11) . .
O2 Cm1 O6 83.08(11) . .
O3 Cm1 O5 76.01(11) . .
O2 Cm1 O5 145.51(11) . .
O6 Cm1 O5 125.92(11) . .
O3 Cm1 O1 74.80(11) . .
O2 Cm1 O1 126.67(11) . .
O6 Cm1 O1 87.05(12) . .
O5 Cm1 O1 78.02(11) . .
O3 Cm1 O4 127.70(11) . .
O2 Cm1 O4 81.24(11) . .
O6 Cm1 O4 80.50(11) . .
O5 Cm1 O4 85.54(11) . .
O1 Cm1 O4 147.88(11) . .
O3 Cm1 N4 64.74(12) . .
O2 Cm1 N4 76.14(12) . .
O6 Cm1 N4 140.01(12) . .
O5 Cm1 N4 69.48(12) . .
O1 Cm1 N4 132.65(12) . .
O4 Cm1 N4 62.96(11) . .
O3 Cm1 N2 70.54(12) . .
O2 Cm1 N2 63.57(12) . .
O6 Cm1 N2 78.14(12) . .
O5 Cm1 N2 133.71(12) . .
O1 Cm1 N2 63.10(12) . .
O4 Cm1 N2 140.51(11) . .
N4 Cm1 N2 120.02(13) . .
O3 Cm1 N6 129.61(12) . .
O2 Cm1 N6 142.98(12) . .
O6 Cm1 N6 63.50(12) . .
O5 Cm1 N6 62.53(12) . .
O1 Cm1 N6 69.86(12) . .
O4 Cm1 N6 78.10(11) . .
N4 Cm1 N6 119.35(12) . .
N2 Cm1 N6 119.66(12) . .
O3 Cm1 C22 18.29(12) . .
O2 Cm1 C22 84.09(12) . .
O6 Cm1 C22 162.35(12) . .
O5 Cm1 C22 70.53(11) . .
O1 Cm1 C22 90.95(12) . .
O4 Cm1 C22 109.42(11) . .
N4 Cm1 C22 46.49(12) . .
N2 Cm1 C22 85.31(13) . .
N6 Cm1 C22 131.80(12) . .
O3 Cm1 C8 67.19(13) . .
O2 Cm1 C8 108.31(12) . .
O6 Cm1 C8 87.38(13) . .
O5 Cm1 C8 92.83(12) . .
O1 Cm1 C8 18.67(12) . .
O4 Cm1 C8 163.64(13) . .
N4 Cm1 C8 131.43(14) . .
N2 Cm1 C8 44.98(13) . .
N6 Cm1 C8 86.69(13) . .
C22 Cm1 C8 85.20(14) . .
O3 Cm1 C14 79.99(12) . .
O2 Cm1 C14 18.07(11) . .
O6 Cm1 C14 81.60(12) . .
O5 Cm1 C14 152.41(12) . .
O1 Cm1 C14 108.62(11) . .
O4 Cm1 C14 98.74(11) . .
N4 Cm1 C14 88.11(12) . .
N2 Cm1 C14 45.56(12) . .
N6 Cm1 C14 145.05(13) . .
C22 Cm1 C14 82.44(12) . .
C8 Cm1 C14 90.25(12) . .
O15 Cm2 O16 126.88(11) . .
O15 Cm2 O13 89.29(11) . .
O16 Cm2 O13 75.04(11) . .
O15 Cm2 O18 150.68(11) . .
O16 Cm2 O18 78.76(11) . .
O13 Cm2 O18 83.99(11) . .
O15 Cm2 O14 81.12(11) . .
O16 Cm2 O14 147.43(11) . .
O13 Cm2 O14 127.07(11) . .
O18 Cm2 O14 80.37(11) . .
O15 Cm2 O17 74.93(11) . .
O16 Cm2 O17 87.43(11) . .
O13 Cm2 O17 142.45(11) . .
O18 Cm2 O17 125.36(11) . .
O14 Cm2 O17 84.57(11) . .
O15 Cm2 N1 75.61(12) . .
O16 Cm2 N1 132.67(12) . .
O13 Cm2 N1 63.16(12) . .
O18 Cm2 N1 75.90(12) . .
O14 Cm2 N1 64.03(12) . .
O17 Cm2 N1 139.61(12) . .
O15 Cm2 N3 63.53(12) . .
O16 Cm2 N3 63.44(12) . .
O13 Cm2 N3 69.15(12) . .
O18 Cm2 N3 137.74(11) . .
O14 Cm2 N3 141.88(12) . .
O17 Cm2 N3 73.31(11) . .
N1 Cm2 N3 116.07(13) . .
O15 Cm2 N5 132.53(12) . .
O16 Cm2 N5 73.37(11) . .
O13 Cm2 N5 137.62(12) . .
O18 Cm2 N5 62.73(12) . .
O14 Cm2 N5 74.92(11) . .
O17 Cm2 N5 62.64(12) . .
N1 Cm2 N5 125.46(13) . .
N3 Cm2 N5 118.42(12) . .
O15 Cm2 C15 17.98(11) . .
O16 Cm2 C15 108.90(12) . .
O13 Cm2 C15 83.20(12) . .
O18 Cm2 C15 162.72(11) . .
O14 Cm2 C15 98.28(12) . .
O17 Cm2 C15 71.29(11) . .
N1 Cm2 C15 87.97(13) . .
N3 Cm2 C15 45.58(12) . .
N5 Cm2 C15 133.81(12) . .
O15 Cm2 C21 109.03(12) . .
O16 Cm2 C21 18.26(11) . .
O13 Cm2 C21 67.81(11) . .
O18 Cm2 C21 94.76(12) . .
O14 Cm2 C21 163.12(11) . .
O17 Cm2 C21 85.18(11) . .
N1 Cm2 C21 130.72(12) . .
N3 Cm2 C21 45.51(12) . .
N5 Cm2 C21 88.45(12) . .
C15 Cm2 C21 91.09(12) . .
O15 Cm2 C1 82.85(12) . .
O16 Cm2 C1 92.24(11) . .
O13 Cm2 C1 17.96(11) . .
O18 Cm2 C1 82.08(12) . .
O14 Cm2 C1 109.32(12) . .
O17 Cm2 C1 151.72(12) . .
N1 Cm2 C1 45.30(12) . .
N3 Cm2 C1 81.27(13) . .
N5 Cm2 C1 143.72(13) . .
C15 Cm2 C1 82.16(12) . .
C21 Cm2 C1 85.78(12) . .
C8 O1 Cm1 120.8(3) . .
C14 O2 Cm1 124.8(3) . .
C22 O3 Cm1 124.8(3) . .
C28 O4 Cm1 124.6(3) . .
C36 O5 Cm1 124.5(3) . .
C42 O6 Cm1 124.4(3) . .
C1 O13 Cm2 124.1(3) . .
C7 O14 Cm2 123.5(3) . .
C15 O15 Cm2 125.1(3) . .
C21 O16 Cm2 123.3(3) . .
C29 O17 Cm2 123.8(3) . .
C35 O18 Cm2 126.0(3) . .
C2 N1 C6 119.1(4) . .
C2 N1 Cm2 120.6(3) . .
C6 N1 Cm2 120.0(3) . .
C13 N2 C9 117.8(4) . .
C13 N2 Cm1 120.6(3) . .
C9 N2 Cm1 121.4(3) . .
C16 N3 C20 119.0(4) . .
C16 N3 Cm2 120.4(3) . .
C20 N3 Cm2 120.5(3) . .
C23 N4 C27 118.6(4) . .
C23 N4 Cm1 119.3(3) . .
C27 N4 Cm1 121.9(3) . .
C34 N5 C30 118.7(4) . .
C34 N5 Cm2 120.4(3) . .
C30 N5 Cm2 120.9(3) . .
C41 N6 C37 119.7(4) . .
C41 N6 Cm1 119.7(3) . .
C37 N6 Cm1 120.2(3) . .
O13 C1 O19 126.4(5) . .
O13 C1 C2 118.3(4) . .
O19 C1 C2 115.3(4) . .
O13 C1 Cm2 38.0(2) . .
O19 C1 Cm2 162.3(4) . .
C2 C1 Cm2 80.9(3) . .
N1 C2 C3 121.7(5) . .
N1 C2 C1 113.0(4) . .
C3 C2 C1 125.2(5) . .
N1 C2 Cm2 39.7(2) . .
C3 C2 Cm2 159.8(4) . .
C1 C2 Cm2 73.5(3) . .
C4 C3 C2 119.0(5) . .
C3 C4 C5 119.5(6) . .
C4 C5 C6 118.1(5) . .
N1 C6 C5 122.3(5) . .
N1 C6 C7 115.6(4) . .
C5 C6 C7 122.0(5) . .
N1 C6 Cm2 40.0(2) . .
C5 C6 Cm2 161.0(4) . .
C7 C6 Cm2 75.8(3) . .
O20 C7 O14 124.9(5) . .
O20 C7 C6 119.1(5) . .
O14 C7 C6 116.0(4) . .
O20 C7 Cm2 161.9(4) . .
O14 C7 Cm2 37.9(2) . .
C6 C7 Cm2 78.6(3) . .
O1 C8 O7 124.2(5) . .
O1 C8 C9 120.8(5) . .
O7 C8 C9 114.9(5) . .
O1 C8 Cm1 40.5(2) . .
O7 C8 Cm1 157.0(4) . .
C9 C8 Cm1 82.1(3) . .
N2 C9 C10 123.4(5) . .
N2 C9 C8 111.5(4) . .
C10 C9 C8 125.1(5) . .
N2 C9 Cm1 39.1(2) . .
C10 C9 Cm1 162.5(4) . .
C8 C9 Cm1 72.4(3) . .
C11 C10 C9 117.7(5) . .
C10 C11 C12 119.8(5) . .
C13 C12 C11 118.0(5) . .
N2 C13 C12 123.0(4) . .
N2 C13 C14 113.1(4) . .
C12 C13 C14 123.9(4) . .
N2 C13 Cm1 39.8(2) . .
C12 C13 Cm1 162.8(4) . .
C14 C13 Cm1 73.3(3) . .
O2 C14 O8 125.2(4) . .
O2 C14 C13 117.6(4) . .
O8 C14 C13 117.0(4) . .
O2 C14 Cm1 37.1(2) . .
O8 C14 Cm1 160.7(3) . .
C13 C14 Cm1 80.7(3) . .
O15 C15 O21 125.2(5) . .
O15 C15 C16 118.0(4) . .
O21 C15 C16 116.7(5) . .
O15 C15 Cm2 36.9(2) . .
O21 C15 Cm2 161.5(3) . .
C16 C15 Cm2 81.3(3) . .
N3 C16 C17 122.5(4) . .
N3 C16 C15 112.7(4) . .
C17 C16 C15 124.8(5) . .
N3 C16 Cm2 40.0(2) . .
C17 C16 Cm2 162.4(4) . .
C15 C16 Cm2 72.8(3) . .
C18 C17 C16 118.0(5) . .
C19 C18 C17 119.8(5) . .
C18 C19 C20 118.7(5) . .
N3 C20 C19 122.0(5) . .
N3 C20 C21 112.4(4) . .
C19 C20 C21 125.6(4) . .
N3 C20 Cm2 39.7(2) . .
C19 C20 Cm2 161.5(4) . .
C21 C20 Cm2 72.8(3) . .
O16 C21 O22 123.8(5) . .
O16 C21 C20 119.2(4) . .
O22 C21 C20 116.9(4) . .
O16 C21 Cm2 38.4(2) . .
O22 C21 Cm2 160.5(4) . .
C20 C21 Cm2 81.4(3) . .
O3 C22 O9 125.6(5) . .
O3 C22 C23 117.8(4) . .
O9 C22 C23 116.6(4) . .
O3 C22 Cm1 37.0(2) . .
O9 C22 Cm1 162.5(4) . .
C23 C22 Cm1 80.8(3) . .
N4 C23 C24 123.4(4) . .
N4 C23 C22 113.0(4) . .
C24 C23 C22 123.7(5) . .
N4 C23 Cm1 40.6(2) . .
C24 C23 Cm1 163.3(4) . .
C22 C23 Cm1 72.7(3) . .
C23 C24 C25 118.2(5) . .
C24 C25 C26 119.6(5) . .
C25 C26 C27 118.0(5) . .
N4 C27 C26 122.1(5) . .
N4 C27 C28 115.1(4) . .
C26 C27 C28 122.7(4) . .
N4 C27 Cm1 38.7(2) . .
C26 C27 Cm1 160.4(3) . .
C28 C27 Cm1 76.5(3) . .
O10 C28 O4 124.1(5) . .
O10 C28 C27 121.1(4) . .
O4 C28 C27 114.8(4) . .
O10 C28 Cm1 160.3(4) . .
O4 C28 Cm1 37.2(2) . .
C27 C28 Cm1 78.1(3) . .
O17 C29 O23 125.4(5) . .
O17 C29 C30 119.9(4) . .
O23 C29 C30 114.7(4) . .
O17 C29 Cm2 38.5(2) . .
O23 C29 Cm2 163.7(3) . .
C30 C29 Cm2 81.5(3) . .
N5 C30 C31 123.3(5) . .
N5 C30 C29 112.7(4) . .
C31 C30 C29 124.1(4) . .
N5 C30 Cm2 39.7(2) . .
C31 C30 Cm2 162.9(4) . .
C29 C30 Cm2 73.0(2) . .
C30 C31 C32 118.2(5) . .
C33 C32 C31 118.6(5) . .
C32 C33 C34 119.2(5) . .
N5 C34 C33 122.0(4) . .
N5 C34 C35 115.5(4) . .
C33 C34 C35 122.5(4) . .
N5 C34 Cm2 40.2(2) . .
C33 C34 Cm2 162.2(3) . .
C35 C34 Cm2 75.3(3) . .
O24 C35 O18 125.8(5) . .
O24 C35 C34 119.2(5) . .
O18 C35 C34 115.1(4) . .
O24 C35 Cm2 161.6(4) . .
O18 C35 Cm2 36.2(2) . .
C34 C35 Cm2 79.1(3) . .
O5 C36 O11 124.5(5) . .
O5 C36 C37 118.1(4) . .
O11 C36 C37 117.4(4) . .
O5 C36 Cm1 37.7(2) . .
O11 C36 Cm1 160.9(3) . .
C37 C36 Cm1 80.8(3) . .
N6 C37 C38 121.8(4) . .
N6 C37 C36 113.6(4) . .
C38 C37 C36 124.7(4) . .
N6 C37 Cm1 40.3(2) . .
C38 C37 Cm1 161.4(3) . .
C36 C37 Cm1 73.6(3) . .
C39 C38 C37 118.5(5) . .
C38 C39 C40 120.0(5) . .
C39 C40 C41 117.5(5) . .
N6 C41 C40 122.6(4) . .
N6 C41 C42 114.1(4) . .
C40 C41 C42 123.3(4) . .
N6 C41 Cm1 40.7(2) . .
C40 C41 Cm1 162.8(3) . .
C42 C41 Cm1 73.5(3) . .
O6 C42 O12 124.8(5) . .
O6 C42 C41 118.2(4) . .
O12 C42 C41 117.0(4) . .
O6 C42 Cm1 37.4(2) . .
O12 C42 Cm1 162.2(3) . .
C41 C42 Cm1 80.8(3) . .

loop_
_geom_bond_atom_site_label_1
_geom_bond_atom_site_label_2
_geom_bond_distance
_geom_bond_site_symmetry_2
Cm1 O3 2.389(3) .
Cm1 O2 2.433(3) .
Cm1 O6 2.448(3) .
Cm1 O5 2.480(3) .
Cm1 O1 2.496(3) .
Cm1 O4 2.501(3) .
Cm1 N4 2.520(4) .
Cm1 N2 2.535(4) .
Cm1 N6 2.569(4) .
Cm1 C22 3.264(5) .
Cm1 C8 3.298(5) .
Cm1 C14 3.310(5) .
Cm2 O15 2.417(3) .
Cm2 O16 2.459(3) .
Cm2 O13 2.462(3) .
Cm2 O18 2.481(3) .
Cm2 O14 2.483(3) .
Cm2 O17 2.508(3) .
Cm2 N1 2.533(4) .
Cm2 N3 2.536(4) .
Cm2 N5 2.581(4) .
Cm2 C15 3.293(5) .
Cm2 C21 3.307(5) .
Cm2 C1 3.316(5) .
O1 C8 1.229(6) .
O2 C14 1.250(6) .
O3 C22 1.247(6) .
O4 C28 1.290(6) .
O5 C36 1.235(6) .
O6 C42 1.259(6) .
O7 C8 1.312(6) .
O8 C14 1.273(6) .
O9 C22 1.263(6) .
O10 C28 1.219(6) .
O11 C36 1.282(6) .
O12 C42 1.268(6) .
O13 C1 1.235(6) .
O14 C7 1.291(6) .
O15 C15 1.243(6) .
O16 C21 1.240(6) .
O17 C29 1.232(5) .
O18 C35 1.285(6) .
O19 C1 1.278(6) .
O20 C7 1.232(6) .
O21 C15 1.272(6) .
O22 C21 1.283(5) .
O23 C29 1.291(6) .
O24 C35 1.220(6) .
N1 C2 1.338(6) .
N1 C6 1.343(6) .
N2 C13 1.331(6) .
N2 C9 1.337(6) .
N3 C16 1.329(6) .
N3 C20 1.347(6) .
N4 C23 1.330(6) .
N4 C27 1.343(6) .
N5 C34 1.331(6) .
N5 C30 1.341(6) .
N6 C41 1.322(6) .
N6 C37 1.329(6) .
C1 C2 1.497(7) .
C2 C3 1.390(8) .
C3 C4 1.382(8) .
C4 C5 1.385(8) .
C5 C6 1.391(7) .
C6 C7 1.504(7) .
C8 C9 1.492(7) .
C9 C10 1.386(7) .
C10 C11 1.372(7) .
C11 C12 1.390(7) .
C12 C13 1.383(7) .
C13 C14 1.511(7) .
C15 C16 1.507(7) .
C16 C17 1.390(7) .
C17 C18 1.389(7) .
C18 C19 1.375(7) .
C19 C20 1.383(7) .
C20 C21 1.503(7) .
C22 C23 1.526(7) .
C23 C24 1.374(7) .
C24 C25 1.386(7) .
C25 C26 1.388(7) .
C26 C27 1.395(7) .
C27 C28 1.506(7) .
C29 C30 1.510(7) .
C30 C31 1.375(7) .
C31 C32 1.397(7) .
C32 C33 1.388(7) .
C33 C34 1.389(6) .
C34 C35 1.517(7) .
C36 C37 1.506(7) .
C37 C38 1.399(7) .
C38 C39 1.368(7) .
C39 C40 1.392(7) .
C40 C41 1.394(6) .
C41 C42 1.505(6) .
